data_7706104
loop_
_publ_author_name
'Komorski, Szymon'
'Leszczy\'nski, Micha\/l K'
'Justyniak, Iwona'
'Lewi\'nski, Janusz'

_publ_section_title
;
 Structural diversity of ethylzinc derivatives of 3,5-substituted
 pyrazoles.
;
_journal_issue 47
_journal_name_full 'Dalton transactions (Cambridge, England : 2003)'
_journal_page_first 17388
_journal_page_last 17394
_journal_paper_doi 10.1039/d0dt03026k
_journal_volume 49
_journal_year 2020
_chemical_formula_sum 'C32 H54 N8 O2 Zn3'
_chemical_formula_weight 778.94
_space_group_crystal_system monoclinic
_space_group_IT_number 14
_space_group_name_Hall '-P 2ybc'
_space_group_name_H-M_alt 'P 1 21/c 1'
_atom_sites_solution_hydrogens geom
_audit_creation_method SHELXL-2018/3
_audit_update_record
;
2020-08-24 deposited with the CCDC.	2020-11-05 downloaded from the CCDC.
;
_cell_angle_alpha 90
_cell_angle_beta 102.299(4)
_cell_angle_gamma 90
_cell_formula_units_Z 4
_cell_length_a 7.7664(3)
_cell_length_b 29.8024(12)
_cell_length_c 16.0219(6)
_cell_measurement_reflns_used 3286
_cell_measurement_temperature 100(2)
_cell_measurement_theta_max 26.998
_cell_measurement_theta_min 3.016
_cell_volume 3623.3(2)
_computing_cell_refinement
;
CrysAlisPro, Agilent Technologies,
Version 1.171.37.35g (release 09-12-2014 CrysAlis171 .NET)
(compiled Dec  9 2014,15:38:47)
;
_computing_data_collection
;
CrysAlisPro, Agilent Technologies,
Version 1.171.37.35g (release 09-12-2014 CrysAlis171 .NET)
(compiled Dec  9 2014,15:38:47)
;
_computing_data_reduction
;
CrysAlisPro, Agilent Technologies,
Version 1.171.37.35g (release 09-12-2014 CrysAlis171 .NET)
(compiled Dec  9 2014,15:38:47)
;
_computing_structure_refinement 'SHELXL-2018/3 (Sheldrick, 2018)'
_diffrn_ambient_temperature 100(2)
_diffrn_detector_area_resol_mean 16.2974
_diffrn_measured_fraction_theta_full 0.998
_diffrn_measured_fraction_theta_max 0.879
_diffrn_measurement_device 'four-circle diffractometer'
_diffrn_measurement_device_type 'SuperNova, Dual, Cu at zero, Eos'
_diffrn_measurement_method '\w scans'
_diffrn_radiation_type MoK\a
_diffrn_radiation_wavelength 0.71073
_diffrn_reflns_av_R_equivalents 0.0234
_diffrn_reflns_av_unetI/netI 0.0325
_diffrn_reflns_Laue_measured_fraction_full 0.998
_diffrn_reflns_Laue_measured_fraction_max 0.879
_diffrn_reflns_limit_h_max 9
_diffrn_reflns_limit_h_min -9
_diffrn_reflns_limit_k_max 37
_diffrn_reflns_limit_k_min -39
_diffrn_reflns_limit_l_max 20
_diffrn_reflns_limit_l_min -19
_diffrn_reflns_number 17361
_diffrn_reflns_point_group_measured_fraction_full 0.998
_diffrn_reflns_point_group_measured_fraction_max 0.879
_diffrn_reflns_theta_full 26.242
_diffrn_reflns_theta_max 28.598
_diffrn_reflns_theta_min 3.028
_diffrn_source 'SuperNova (Mo) X-ray Source'
_exptl_absorpt_coefficient_mu 2.010
_exptl_absorpt_correction_T_max 0.835
_exptl_absorpt_correction_T_min 0.594
_exptl_absorpt_correction_type multi-scan
_exptl_absorpt_process_details
;
CrysAlisPro, Agilent Technologies,
Version 1.171.37.35g (release 09-12-2014 CrysAlis171 .NET)
(compiled Dec  9 2014,15:38:47)
Empirical absorption correction using spherical harmonics,
 implemented in SCALE3 ABSPACK scaling algorithm.
;
_exptl_crystal_colour colorless
_exptl_crystal_density_diffrn 1.428
_exptl_crystal_description plate
_exptl_crystal_F_000 1632
_exptl_crystal_size_max 0.27
_exptl_crystal_size_mid 0.22
_exptl_crystal_size_min 0.09
_refine_diff_density_max 0.483
_refine_diff_density_min -0.366
_refine_diff_density_rms 0.070
_refine_ls_extinction_method none
_refine_ls_goodness_of_fit_ref 1.051
_refine_ls_hydrogen_treatment constr
_refine_ls_matrix_type full
_refine_ls_number_parameters 416
_refine_ls_number_reflns 8162
_refine_ls_number_restraints 0
_refine_ls_restrained_S_all 1.051
_refine_ls_R_factor_all 0.0379
_refine_ls_R_factor_gt 0.0296
_refine_ls_shift/su_max 0.001
_refine_ls_shift/su_mean 0.000
_refine_ls_structure_factor_coef Fsqd
_refine_ls_weighting_details 'w=1/[\s^2^(Fo^2^)+(0.0216P)^2^+3.1125P] where P=(Fo^2^+2Fc^2^)/3'
_refine_ls_weighting_scheme calc
_refine_ls_wR_factor_gt 0.0629
_refine_ls_wR_factor_ref 0.0654
_reflns_Friedel_coverage 0.000
_reflns_number_gt 7123
_reflns_number_total 8162
_reflns_threshold_expression 'I > 2\s(I)'
_cod_data_source_file d0dt03026k2.cif
_cod_data_source_block shelx_CCDC2
_cod_original_sg_symbol_H-M 'P 21/c'
_cod_database_code 7706104
_shelx_shelxl_version_number 2018/3
_shelx_space_group_comment
;
The symmetry employed for this shelxl refinement is uniquely defined
by the following loop, which should always be used as a source of
symmetry information in preference to the above space-group names.
They are only intended as comments.
;

loop_
_space_group_symop_operation_xyz
'x, y, z'
'-x, y+1/2, -z+1/2'
'-x, -y, -z'
'x, -y-1/2, z-1/2'

loop_
_atom_site_label
_atom_site_type_symbol
_atom_site_fract_x
_atom_site_fract_y
_atom_site_fract_z
_atom_site_U_iso_or_equiv
_atom_site_adp_type
_atom_site_occupancy
_atom_site_site_symmetry_order
_atom_site_calc_flag
_atom_site_refinement_flags_posn
_atom_site_refinement_flags_adp
_atom_site_refinement_flags_occupancy
_atom_site_disorder_assembly
_atom_site_disorder_group
C1 C 1.0684(3) -0.00632(7) 0.37871(14) 0.0208(5) Uani 1 1 d . . . . .
H1A H 1.179739 -0.017302 0.415099 0.025 Uiso 1 1 calc R U . . .
H1B H 0.983235 -0.002139 0.416080 0.025 Uiso 1 1 calc R U . . .
C2 C 0.9972(4) -0.04272(8) 0.31367(17) 0.0344(6) Uani 1 1 d . . . . .
H2A H 0.882927 -0.033328 0.279377 0.052 Uiso 1 1 calc R U . . .
H2B H 0.982853 -0.070691 0.343612 0.052 Uiso 1 1 calc R U . . .
H2C H 1.080138 -0.047540 0.276200 0.052 Uiso 1 1 calc R U . . .
C3 C 0.5762(3) 0.21559(8) -0.09917(16) 0.0277(5) Uani 1 1 d . . . . .
H3A H 0.584341 0.228845 -0.154850 0.033 Uiso 1 1 calc R U . . .
H3B H 0.465831 0.197914 -0.108168 0.033 Uiso 1 1 calc R U . . .
C4 C 0.5638(3) 0.25350(8) -0.03719(15) 0.0247(5) Uani 1 1 d . . . . .
H4A H 0.535468 0.241104 0.014933 0.037 Uiso 1 1 calc R U . . .
H4B H 0.471033 0.274480 -0.063769 0.037 Uiso 1 1 calc R U . . .
H4C H 0.676792 0.269340 -0.022801 0.037 Uiso 1 1 calc R U . . .
C5 C 1.3656(3) 0.12808(7) 0.44541(13) 0.0194(4) Uani 1 1 d . . . . .
H5A H 1.278982 0.150278 0.415729 0.023 Uiso 1 1 calc R U . . .
H5B H 1.468537 0.127819 0.418071 0.023 Uiso 1 1 calc R U . . .
C6 C 1.4216(4) 0.13916(8) 0.53951(14) 0.0292(5) Uani 1 1 d . . . . .
H6A H 1.323531 0.152575 0.561567 0.035 Uiso 1 1 calc R U . . .
H6B H 1.523378 0.159956 0.550556 0.035 Uiso 1 1 calc R U . . .
C7 C 1.4721(3) 0.09319(8) 0.57903(14) 0.0290(5) Uani 1 1 d . . . . .
H7A H 1.594634 0.085306 0.576433 0.035 Uiso 1 1 calc R U . . .
H7B H 1.459950 0.092291 0.639284 0.035 Uiso 1 1 calc R U . . .
C8 C 1.3427(3) 0.06219(8) 0.52451(13) 0.0229(5) Uani 1 1 d . . . . .
H8A H 1.398828 0.032993 0.517601 0.027 Uiso 1 1 calc R U . . .
H8B H 1.240201 0.056859 0.550867 0.027 Uiso 1 1 calc R U . . .
C9 C 1.0637(3) 0.14868(8) -0.17660(14) 0.0233(5) Uani 1 1 d . . . . .
H9A H 1.057326 0.115501 -0.177399 0.028 Uiso 1 1 calc R U . . .
H9B H 1.151819 0.158228 -0.125553 0.028 Uiso 1 1 calc R U . . .
C10 C 1.1126(3) 0.16619(9) -0.25771(15) 0.0283(5) Uani 1 1 d . . . . .
H10A H 1.181471 0.143700 -0.282290 0.034 Uiso 1 1 calc R U . . .
H10B H 1.181407 0.194339 -0.246697 0.034 Uiso 1 1 calc R U . . .
C11 C 0.9336(3) 0.17434(9) -0.31639(14) 0.0275(5) Uani 1 1 d . . . . .
H11A H 0.941363 0.196837 -0.360903 0.033 Uiso 1 1 calc R U . . .
H11B H 0.882953 0.146212 -0.344099 0.033 Uiso 1 1 calc R U . . .
C12 C 0.8276(3) 0.19171(9) -0.25493(14) 0.0299(6) Uani 1 1 d . . . . .
H12A H 0.844537 0.224454 -0.246547 0.036 Uiso 1 1 calc R U . . .
H12B H 0.700553 0.185628 -0.276467 0.036 Uiso 1 1 calc R U . . .
C13 C 1.4415(3) 0.05104(7) 0.25640(13) 0.0145(4) Uani 1 1 d . . . . .
C14 C 1.4979(3) 0.06330(7) 0.18307(13) 0.0161(4) Uani 1 1 d . . . . .
H14 H 1.611215 0.058621 0.171160 0.019 Uiso 1 1 calc R U . . .
C15 C 1.3547(3) 0.08373(7) 0.13102(12) 0.0137(4) Uani 1 1 d . . . . .
C16 C 1.5396(3) 0.02691(8) 0.33367(14) 0.0222(5) Uani 1 1 d . . . . .
H16A H 1.561743 0.047458 0.382540 0.033 Uiso 1 1 calc R U . . .
H16B H 1.652056 0.015997 0.323143 0.033 Uiso 1 1 calc R U . . .
H16C H 1.469247 0.001424 0.346050 0.033 Uiso 1 1 calc R U . . .
C17 C 1.3362(3) 0.10260(8) 0.04277(13) 0.0206(5) Uani 1 1 d . . . . .
H17A H 1.228633 0.090835 0.005840 0.031 Uiso 1 1 calc R U . . .
H17B H 1.438546 0.093897 0.019730 0.031 Uiso 1 1 calc R U . . .
H17C H 1.329323 0.135396 0.045086 0.031 Uiso 1 1 calc R U . . .
C18 C 0.8546(3) 0.12405(7) 0.36733(12) 0.0150(4) Uani 1 1 d . . . . .
C19 C 0.7434(3) 0.15698(7) 0.32563(13) 0.0162(4) Uani 1 1 d . . . . .
H19 H 0.667723 0.175938 0.349277 0.019 Uiso 1 1 calc R U . . .
C20 C 0.7655(3) 0.15653(7) 0.24194(13) 0.0142(4) Uani 1 1 d . . . . .
C21 C 0.8872(3) 0.11011(8) 0.45955(13) 0.0224(5) Uani 1 1 d . . . . .
H21A H 0.896022 0.077343 0.463482 0.034 Uiso 1 1 calc R U . . .
H21B H 0.789335 0.120330 0.484563 0.034 Uiso 1 1 calc R U . . .
H21C H 0.997344 0.123569 0.490702 0.034 Uiso 1 1 calc R U . . .
C22 C 0.6782(3) 0.18454(7) 0.16738(14) 0.0207(5) Uani 1 1 d . . . . .
H22A H 0.764941 0.204939 0.151552 0.031 Uiso 1 1 calc R U . . .
H22B H 0.582832 0.202046 0.182839 0.031 Uiso 1 1 calc R U . . .
H22C H 0.629687 0.164982 0.118893 0.031 Uiso 1 1 calc R U . . .
C23 C 0.7972(3) 0.04245(7) 0.02604(13) 0.0154(4) Uani 1 1 d . . . . .
C24 C 0.6891(3) 0.03558(7) -0.05372(14) 0.0199(4) Uani 1 1 d . . . . .
H24 H 0.638236 0.008058 -0.076673 0.024 Uiso 1 1 calc R U . . .
C25 C 0.6709(3) 0.07718(7) -0.09288(13) 0.0182(4) Uani 1 1 d . . . . .
C26 C 0.8642(3) 0.00923(7) 0.09536(14) 0.0215(5) Uani 1 1 d . . . . .
H26A H 0.966185 -0.006618 0.082640 0.032 Uiso 1 1 calc R U . . .
H26B H 0.771057 -0.012426 0.098819 0.032 Uiso 1 1 calc R U . . .
H26C H 0.899375 0.024981 0.150043 0.032 Uiso 1 1 calc R U . . .
C27 C 0.5686(3) 0.08969(9) -0.17975(15) 0.0313(6) Uani 1 1 d . . . . .
H27A H 0.504215 0.117649 -0.176131 0.047 Uiso 1 1 calc R U . . .
H27B H 0.484851 0.065708 -0.201752 0.047 Uiso 1 1 calc R U . . .
H27C H 0.649758 0.093894 -0.218312 0.047 Uiso 1 1 calc R U . . .
C28 C 1.1725(3) 0.20543(7) 0.14536(12) 0.0135(4) Uani 1 1 d . . . . .
C29 C 1.1991(3) 0.24152(7) 0.09444(13) 0.0161(4) Uani 1 1 d . . . . .
H29 H 1.276609 0.266191 0.110278 0.019 Uiso 1 1 calc R U . . .
C30 C 1.0883(3) 0.23382(7) 0.01568(13) 0.0154(4) Uani 1 1 d . . . . .
C31 C 1.2526(3) 0.19556(7) 0.23743(13) 0.0177(4) Uani 1 1 d . . . . .
H31A H 1.158616 0.190878 0.268780 0.027 Uiso 1 1 calc R U . . .
H31B H 1.326126 0.220919 0.262406 0.027 Uiso 1 1 calc R U . . .
H31C H 1.325186 0.168443 0.241127 0.027 Uiso 1 1 calc R U . . .
C32 C 1.0619(3) 0.26118(8) -0.06425(14) 0.0229(5) Uani 1 1 d . . . . .
H32A H 1.146075 0.251618 -0.098380 0.034 Uiso 1 1 calc R U . . .
H32B H 1.080738 0.292966 -0.049415 0.034 Uiso 1 1 calc R U . . .
H32C H 0.941480 0.256898 -0.097346 0.034 Uiso 1 1 calc R U . . .
N1 N 1.2726(2) 0.06392(5) 0.24948(10) 0.0127(3) Uani 1 1 d . . . . .
N2 N 1.2188(2) 0.08407(5) 0.17081(10) 0.0119(3) Uani 1 1 d . . . . .
N3 N 0.9415(2) 0.10479(6) 0.31228(10) 0.0122(3) Uani 1 1 d . . . . .
N4 N 0.8846(2) 0.12505(5) 0.23404(10) 0.0116(3) Uani 1 1 d . . . . .
N5 N 0.8418(2) 0.08609(6) 0.03413(10) 0.0127(3) Uani 1 1 d . . . . .
N6 N 0.7632(2) 0.10784(6) -0.04006(10) 0.0148(3) Uani 1 1 d . . . . .
N7 N 1.0531(2) 0.17774(5) 0.09927(10) 0.0116(3) Uani 1 1 d . . . . .
N8 N 0.9997(2) 0.19525(6) 0.01852(10) 0.0132(3) Uani 1 1 d . . . . .
O1 O 1.28762(19) 0.08422(5) 0.44273(9) 0.0175(3) Uani 1 1 d . . . . .
O2 O 0.8928(2) 0.16790(5) -0.17572(9) 0.0234(3) Uani 1 1 d . . . . .
Zn1 Zn 1.11467(3) 0.05338(2) 0.33215(2) 0.01267(6) Uani 1 1 d . . . . .
Zn2 Zn 0.99277(3) 0.11632(2) 0.13332(2) 0.01046(6) Uani 1 1 d . . . . .
Zn3 Zn 0.77879(3) 0.17399(2) -0.06240(2) 0.01459(6) Uani 1 1 d . . . . .

loop_
_atom_site_aniso_label
_atom_site_aniso_U_11
_atom_site_aniso_U_22
_atom_site_aniso_U_33
_atom_site_aniso_U_23
_atom_site_aniso_U_13
_atom_site_aniso_U_12
C1 0.0273(12) 0.0146(10) 0.0209(10) 0.0039(9) 0.0061(9) -0.0019(9)
C2 0.0551(17) 0.0165(12) 0.0332(13) -0.0010(10) 0.0128(13) -0.0062(12)
C3 0.0221(12) 0.0240(12) 0.0314(12) 0.0003(10) -0.0069(10) 0.0072(10)
C4 0.0252(12) 0.0249(12) 0.0254(11) 0.0069(10) 0.0085(10) 0.0080(10)
C5 0.0238(11) 0.0147(10) 0.0181(10) 0.0035(8) 0.0011(9) -0.0030(9)
C6 0.0426(15) 0.0208(12) 0.0199(11) -0.0022(10) -0.0029(10) -0.0058(11)
C7 0.0368(14) 0.0276(13) 0.0182(11) 0.0073(10) -0.0037(10) -0.0044(11)
C8 0.0316(13) 0.0212(11) 0.0137(10) 0.0076(9) -0.0001(9) -0.0012(10)
C9 0.0271(12) 0.0226(12) 0.0202(11) 0.0016(9) 0.0053(9) 0.0038(10)
C10 0.0321(13) 0.0323(14) 0.0223(11) -0.0006(10) 0.0098(10) -0.0050(11)
C11 0.0361(14) 0.0297(13) 0.0162(10) 0.0032(10) 0.0048(10) -0.0040(11)
C12 0.0377(14) 0.0344(14) 0.0158(11) 0.0087(10) 0.0020(10) 0.0074(12)
C13 0.0124(10) 0.0114(9) 0.0180(10) -0.0017(8) -0.0006(8) 0.0011(8)
C14 0.0128(10) 0.0156(10) 0.0208(10) -0.0026(8) 0.0059(8) -0.0004(8)
C15 0.0159(10) 0.0102(9) 0.0157(9) -0.0033(8) 0.0051(8) -0.0010(8)
C16 0.0178(11) 0.0249(12) 0.0224(11) 0.0027(9) 0.0010(9) 0.0057(9)
C17 0.0224(11) 0.0230(11) 0.0190(10) 0.0030(9) 0.0104(9) 0.0008(9)
C18 0.0138(10) 0.0177(10) 0.0139(9) -0.0013(8) 0.0037(8) -0.0025(8)
C19 0.0144(10) 0.0163(10) 0.0186(10) -0.0027(8) 0.0051(8) -0.0001(8)
C20 0.0117(9) 0.0125(10) 0.0188(10) 0.0007(8) 0.0044(8) -0.0007(8)
C21 0.0214(11) 0.0329(13) 0.0141(10) 0.0033(9) 0.0063(9) 0.0031(10)
C22 0.0222(11) 0.0183(11) 0.0216(11) 0.0046(9) 0.0049(9) 0.0050(9)
C23 0.0160(10) 0.0130(10) 0.0176(10) -0.0023(8) 0.0043(8) 0.0010(8)
C24 0.0213(11) 0.0161(10) 0.0216(11) -0.0072(9) 0.0028(9) -0.0031(9)
C25 0.0189(11) 0.0195(11) 0.0149(10) -0.0032(8) 0.0009(8) -0.0008(9)
C26 0.0253(12) 0.0133(10) 0.0254(11) 0.0013(9) 0.0040(9) 0.0004(9)
C27 0.0361(14) 0.0321(14) 0.0196(11) -0.0037(10) -0.0073(10) -0.0057(12)
C28 0.0145(10) 0.0125(9) 0.0145(9) -0.0011(8) 0.0057(8) 0.0005(8)
C29 0.0171(10) 0.0126(10) 0.0192(10) -0.0002(8) 0.0048(8) -0.0023(8)
C30 0.0150(10) 0.0134(10) 0.0185(10) 0.0027(8) 0.0053(8) 0.0007(8)
C31 0.0198(11) 0.0186(11) 0.0136(9) -0.0018(8) 0.0010(8) -0.0050(9)
C32 0.0256(12) 0.0186(11) 0.0231(11) 0.0081(9) 0.0021(9) -0.0047(10)
N1 0.0154(8) 0.0107(8) 0.0115(8) 0.0024(6) 0.0018(7) 0.0010(7)
N2 0.0136(8) 0.0105(8) 0.0115(7) 0.0012(6) 0.0022(6) 0.0013(7)
N3 0.0121(8) 0.0140(8) 0.0104(7) 0.0014(7) 0.0021(6) -0.0005(7)
N4 0.0112(8) 0.0123(8) 0.0108(7) 0.0014(6) 0.0017(6) -0.0003(7)
N5 0.0131(8) 0.0128(8) 0.0120(8) 0.0002(7) 0.0022(6) -0.0001(7)
N6 0.0160(9) 0.0157(9) 0.0118(8) 0.0001(7) 0.0008(7) -0.0007(7)
N7 0.0128(8) 0.0115(8) 0.0100(7) 0.0019(6) 0.0013(6) 0.0000(7)
N8 0.0134(8) 0.0137(8) 0.0118(8) 0.0038(7) 0.0008(7) 0.0008(7)
O1 0.0237(8) 0.0144(7) 0.0125(7) 0.0044(6) -0.0006(6) -0.0033(6)
O2 0.0255(8) 0.0299(9) 0.0144(7) 0.0077(7) 0.0035(6) 0.0057(7)
Zn1 0.01510(12) 0.01057(11) 0.01242(11) 0.00256(9) 0.00309(9) -0.00034(9)
Zn2 0.01169(11) 0.00996(11) 0.00955(10) 0.00096(8) 0.00182(8) -0.00005(9)
Zn3 0.01441(12) 0.01448(12) 0.01346(11) 0.00221(9) -0.00021(9) 0.00137(9)

loop_
_atom_type_symbol
_atom_type_description
_atom_type_scat_dispersion_real
_atom_type_scat_dispersion_imag
_atom_type_scat_source
C C 0.0033 0.0016 'International Tables Vol C Tables 4.2.6.8 and 6.1.1.4'
H H 0.0000 0.0000 'International Tables Vol C Tables 4.2.6.8 and 6.1.1.4'
N N 0.0061 0.0033 'International Tables Vol C Tables 4.2.6.8 and 6.1.1.4'
O O 0.0106 0.0060 'International Tables Vol C Tables 4.2.6.8 and 6.1.1.4'
Zn Zn 0.2839 1.4301 'International Tables Vol C Tables 4.2.6.8 and 6.1.1.4'

loop_
_geom_angle_atom_site_label_1
_geom_angle_atom_site_label_2
_geom_angle_atom_site_label_3
_geom_angle
_geom_angle_site_symmetry_1
_geom_angle_site_symmetry_3
_geom_angle_publ_flag
C2 C1 Zn1 116.61(15) . . ?
C4 C3 Zn3 115.18(16) . . ?
O1 C5 C6 104.95(17) . . ?
C5 C6 C7 102.21(18) . . ?
C8 C7 C6 103.33(18) . . ?
O1 C8 C7 106.26(17) . . ?
O2 C9 C10 105.59(18) . . ?
C9 C10 C11 102.74(19) . . ?
C12 C11 C10 101.88(19) . . ?
O2 C12 C11 105.49(19) . . ?
N1 C13 C14 109.42(18) . . ?
N1 C13 C16 121.40(18) . . ?
C14 C13 C16 129.18(19) . . ?
C15 C14 C13 105.59(17) . . ?
N2 C15 C14 109.24(17) . . ?
N2 C15 C17 121.12(18) . . ?
C14 C15 C17 129.63(18) . . ?
N3 C18 C19 109.56(17) . . ?
N3 C18 C21 121.51(18) . . ?
C19 C18 C21 128.92(19) . . ?
C18 C19 C20 105.48(18) . . ?
N4 C20 C19 109.13(18) . . ?
N4 C20 C22 121.24(17) . . ?
C19 C20 C22 129.64(19) . . ?
N5 C23 C24 108.94(19) . . ?
N5 C23 C26 121.76(19) . . ?
C24 C23 C26 129.3(2) . . ?
C25 C24 C23 105.62(19) . . ?
N6 C25 C24 109.53(18) . . ?
N6 C25 C27 121.5(2) . . ?
C24 C25 C27 128.9(2) . . ?
N7 C28 C29 108.95(17) . . ?
N7 C28 C31 120.91(17) . . ?
C29 C28 C31 130.13(19) . . ?
C30 C29 C28 105.35(18) . . ?
N8 C30 C29 109.47(18) . . ?
N8 C30 C32 121.15(19) . . ?
C29 C30 C32 129.38(19) . . ?
C13 N1 N2 107.43(15) . . ?
C13 N1 Zn1 128.32(13) . . ?
N2 N1 Zn1 124.15(12) . . ?
C15 N2 N1 108.32(16) . . ?
C15 N2 Zn2 126.52(13) . . ?
N1 N2 Zn2 124.46(12) . . ?
C18 N3 N4 107.50(16) . . ?
C18 N3 Zn1 129.03(13) . . ?
N4 N3 Zn1 123.39(12) . . ?
C20 N4 N3 108.33(15) . . ?
C20 N4 Zn2 125.93(13) . . ?
N3 N4 Zn2 124.92(12) . . ?
C23 N5 N6 108.31(16) . . ?
C23 N5 Zn2 127.88(14) . . ?
N6 N5 Zn2 123.81(13) . . ?
C25 N6 N5 107.60(16) . . ?
C25 N6 Zn3 126.75(14) . . ?
N5 N6 Zn3 125.62(13) . . ?
C28 N7 N8 108.63(15) . . ?
C28 N7 Zn2 126.15(13) . . ?
N8 N7 Zn2 124.39(12) . . ?
C30 N8 N7 107.61(16) . . ?
C30 N8 Zn3 128.09(14) . . ?
N7 N8 Zn3 121.98(12) . . ?
C5 O1 C8 110.14(16) . . ?
C5 O1 Zn1 126.09(12) . . ?
C8 O1 Zn1 123.76(12) . . ?
C9 O2 C12 109.62(16) . . ?
C9 O2 Zn3 125.03(12) . . ?
C12 O2 Zn3 123.90(13) . . ?
C1 Zn1 N1 124.75(8) . . ?
C1 Zn1 N3 124.74(8) . . ?
N1 Zn1 N3 104.87(6) . . ?
C1 Zn1 O1 101.59(8) . . ?
N1 Zn1 O1 96.46(6) . . ?
N3 Zn1 O1 94.73(6) . . ?
N2 Zn2 N5 110.97(7) . . ?
N2 Zn2 N4 108.53(7) . . ?
N5 Zn2 N4 115.52(7) . . ?
N2 Zn2 N7 106.50(7) . . ?
N5 Zn2 N7 109.37(7) . . ?
N4 Zn2 N7 105.44(7) . . ?
C3 Zn3 N6 126.09(9) . . ?
C3 Zn3 N8 120.29(9) . . ?
N6 Zn3 N8 105.56(7) . . ?
C3 Zn3 O2 103.88(8) . . ?
N6 Zn3 O2 96.69(6) . . ?
N8 Zn3 O2 96.88(6) . . ?

loop_
_geom_bond_atom_site_label_1
_geom_bond_atom_site_label_2
_geom_bond_distance
_geom_bond_site_symmetry_2
_geom_bond_publ_flag
C1 C2 1.524(3) . ?
C1 Zn1 1.991(2) . ?
C3 C4 1.521(3) . ?
C3 Zn3 1.991(2) . ?
C5 O1 1.438(2) . ?
C5 C6 1.514(3) . ?
C6 C7 1.525(3) . ?
C7 C8 1.501(3) . ?
C8 O1 1.446(2) . ?
C9 O2 1.448(3) . ?
C9 C10 1.522(3) . ?
C10 C11 1.523(3) . ?
C11 C12 1.504(3) . ?
C12 O2 1.448(3) . ?
C13 N1 1.348(3) . ?
C13 C14 1.387(3) . ?
C13 C16 1.493(3) . ?
C14 C15 1.381(3) . ?
C15 N2 1.345(2) . ?
C15 C17 1.500(3) . ?
C18 N3 1.348(2) . ?
C18 C19 1.382(3) . ?
C18 C21 1.503(3) . ?
C19 C20 1.388(3) . ?
C20 N4 1.343(3) . ?
C20 C22 1.496(3) . ?
C23 N5 1.345(3) . ?
C23 C24 1.386(3) . ?
C23 C26 1.496(3) . ?
C24 C25 1.383(3) . ?
C25 N6 1.344(3) . ?
C25 C27 1.495(3) . ?
C28 N7 1.340(3) . ?
C28 C29 1.392(3) . ?
C28 C31 1.503(3) . ?
C29 C30 1.387(3) . ?
C30 N8 1.345(3) . ?
C30 C32 1.495(3) . ?
N1 N2 1.378(2) . ?
N1 Zn1 2.0123(16) . ?
N2 Zn2 1.9788(16) . ?
N3 N4 1.377(2) . ?
N3 Zn1 2.0185(17) . ?
N4 Zn2 1.9886(15) . ?
N5 N6 1.377(2) . ?
N5 Zn2 1.9793(17) . ?
N6 Zn3 2.0118(17) . ?
N7 N8 1.375(2) . ?
N7 Zn2 1.9940(16) . ?
N8 Zn3 2.0196(17) . ?
O1 Zn1 2.1849(14) . ?
O2 Zn3 2.1908(14) . ?
